data_4115983
loop_
_publ_author_name
'Aibing Xia'
'John P. Selegue'
'Alberto Carrillo'
'Carolyn P. Brock'

_publ_section_title
;
 Stereochemical Inversion of a Coordinated, Curved Hydrocarbon: Syntheses
 and Structures of exo- and endo-[Ru(\h6-fluoradene)(\h-C5Me5)][CF3SO3]
;
_journal_name_full 'Journal of the American Chemical Society'
_journal_page_first 3973
_journal_page_last 3974
_journal_paper_doi 10.1021/ja994266l
_journal_volume 122
_journal_year 2000
_chemical_compound_source
;
Synthesized in the laboratory of J. P. Selegue
;
_chemical_formula_moiety '(C29 H27 Ru 1+), (C F3 S O3 1-)'
_chemical_formula_sum 'C30 H27 F3 O3 Ru S'
_chemical_formula_weight 625.67
_chemical_melting_point 452(2)
_chemical_name_systematic
;
exo-pentahapto-pentamethylcyclopentadienyl-hexahapto-7bH-
indeno[1,2,3-jk]fluoreneruthenium(II) trifluoromethanesulfonate
;
_space_group_IT_number 9
_symmetry_cell_setting monoclinic
_symmetry_Int_Tables_number 9
_symmetry_space_group_name_Hall 'C -2yc'
_symmetry_space_group_name_H-M 'C 1 c 1'
_atom_sites_solution_hydrogens geom
_atom_sites_solution_primary direct
_atom_sites_solution_secondary difmap
_audit_creation_date 96-03-28
_audit_creation_method 'created by SHELXL-93 and C P Brock'
_audit_update_record
;
;
_cell_angle_alpha 90.
_cell_angle_beta 90.17(3)
_cell_angle_gamma 90.
_cell_formula_units_Z 4
_cell_length_a 7.3776(6)
_cell_length_b 23.7473(17)
_cell_length_c 15.4796(13)
_cell_measurement_reflns_used 22
_cell_measurement_temperature 296(1)
_cell_measurement_theta_max 12.4
_cell_measurement_theta_min 6.9
_cell_volume 2712.0(4)
_computing_cell_refinement 'CAD4-VAX (ENRAF-Nonius, 1988)'
_computing_data_collection 'CAD4-VAX (ENRAF-Nonius, 1988)'
_computing_structure_refinement 'SHELXL-93 (Sheldrick, 1993)'
_computing_structure_solution 'SHELXTL PC (Sheldrick, 1990)'
_diffrn_ambient_temperature 296(1)
_diffrn_measurement_device 'ENRAF-Nonius CAD4-VAX diffractometer'
_diffrn_measurement_method '\w/2\q scans'
_diffrn_radiation_monochromator graphite
_diffrn_radiation_type 'Mo K\a'
_diffrn_radiation_wavelength 0.71073
_diffrn_reflns_av_R_equivalents 0.0257
_diffrn_reflns_av_sigmaI/netI 0.0321
_diffrn_reflns_limit_h_max 8
_diffrn_reflns_limit_h_min 0
_diffrn_reflns_limit_k_max 28
_diffrn_reflns_limit_k_min -28
_diffrn_reflns_limit_l_max 18
_diffrn_reflns_limit_l_min -18
_diffrn_reflns_number 5100
_diffrn_reflns_theta_max 24.97
_diffrn_reflns_theta_min 1.72
_diffrn_standards_decay_% 2.1%
_diffrn_standards_interval_time 60
_diffrn_standards_number 3
_exptl_absorpt_coefficient_mu 0.689
_exptl_absorpt_correction_T_max 0.94
_exptl_absorpt_correction_T_min 0.78
_exptl_absorpt_correction_type empirical
_exptl_absorpt_process_details 'based on 11 psi scans (Flack, 1977)'
_exptl_crystal_colour yellow
_exptl_crystal_density_diffrn 1.532
_exptl_crystal_description
;
block
;
_exptl_crystal_F_000 1272
_exptl_crystal_preparation
;
Crystals were grown from dichloromethane by passing a slow stream of
nitrogen saturated with ethyl ether through the solution.
;
_exptl_crystal_size_max 0.35
_exptl_crystal_size_mid 0.35
_exptl_crystal_size_min 0.15
_refine_diff_density_max 0.28
_refine_diff_density_min -0.58
_refine_diff_density_rms 0.06
_refine_ls_extinction_method none
_refine_ls_goodness_of_fit_all 1.065
_refine_ls_goodness_of_fit_obs 1.105
_refine_ls_hydrogen_treatment riding
_refine_ls_matrix_type full
_refine_ls_number_parameters 343
_refine_ls_number_reflns 2585
_refine_ls_number_restraints 2
_refine_ls_restrained_S_all 1.230
_refine_ls_restrained_S_obs 1.105
_refine_ls_R_factor_all 0.0419
_refine_ls_R_factor_obs 0.0285
_refine_ls_shift/esd_max 0.002
_refine_ls_shift/esd_mean 0.000
_refine_ls_structure_factor_coef Fsqd
_refine_ls_weighting_details 'w=1/[\s^2^(Fo^2^)+(0.0481P)^2^+0.0343P] where P=(Fo^2^+2Fc^2^)/3'
_refine_ls_weighting_scheme calc
_refine_ls_wR_factor_all 0.0827
_refine_ls_wR_factor_obs 0.0681
_reflns_number_observed 2221
_reflns_number_total 2586
_reflns_observed_criterion >2sigma(I)
_cod_data_source_file ja994266l_2.cif
_cod_data_source_block RUFL
_cod_depositor_comments
;
The following automatic conversions were performed:

'_refine_ls_weighting_scheme' value 'calc
w=1/[\s^2^(Fo^2^)+(0.0481P)^2^+0.0343P] where P=(Fo^2^+2Fc^2^)/3' was
changed to 'calc'. New tag '_refine_ls_weighting_details' was
created. The value of the new tag was set to
'w=1/[\s^2^(Fo^2^)+(0.0481P)^2^+0.0343P] where P=(Fo^2^+2Fc^2^)/3'.

Automatic conversion script
Id: cif_fix_values 3143 2015-03-26 13:38:13Z robertas 
;
_cod_database_code 4115983

loop_
_symmetry_equiv_pos_as_xyz
'x, y, z'
'x, -y, z+1/2'
'x+1/2, y+1/2, z'
'x+1/2, -y+1/2, z+1/2'

loop_
_atom_site_aniso_label
_atom_site_aniso_U_11
_atom_site_aniso_U_22
_atom_site_aniso_U_33
_atom_site_aniso_U_23
_atom_site_aniso_U_13
_atom_site_aniso_U_12
Ru 0.0414(2) 0.0407(2) 0.0448(2) -0.0003(3) -0.00404(12) 0.0033(3)
C1 0.044(4) 0.053(4) 0.034(3) 0.004(3) -0.002(2) 0.001(3)
C2 0.039(4) 0.048(3) 0.046(4) 0.004(3) -0.006(3) 0.002(2)
C3 0.052(4) 0.052(4) 0.053(4) -0.007(3) -0.007(3) -0.004(3)
C4 0.063(5) 0.047(4) 0.052(4) 0.008(3) -0.001(3) -0.006(3)
C5 0.049(3) 0.058(4) 0.050(3) 0.012(3) 0.004(3) 0.002(3)
C6 0.043(3) 0.049(3) 0.044(3) 0.003(3) -0.001(2) -0.005(3)
C7 0.042(3) 0.051(3) 0.052(3) 0.000(2) 0.001(2) 0.000(2)
C8 0.063(4) 0.072(4) 0.058(4) -0.008(3) -0.002(3) 0.003(3)
C9 0.077(5) 0.069(4) 0.066(4) -0.026(3) -0.002(3) 0.005(3)
C10 0.074(5) 0.055(4) 0.095(5) -0.012(4) 0.002(4) 0.002(3)
C11 0.065(4) 0.048(3) 0.074(4) 0.002(3) -0.001(3) 0.002(3)
C12 0.041(3) 0.044(3) 0.069(4) 0.000(3) -0.004(3) 0.003(2)
C13 0.043(3) 0.044(3) 0.053(3) 0.009(3) 0.000(2) 0.000(3)
C14 0.046(3) 0.066(4) 0.051(3) 0.007(3) 0.000(2) 0.000(3)
C15 0.074(4) 0.073(4) 0.052(3) 0.017(3) -0.002(3) -0.004(3)
C16 0.087(6) 0.101(6) 0.052(4) 0.019(4) -0.005(4) -0.002(5)
C17 0.112(7) 0.097(6) 0.050(4) -0.009(4) -0.010(4) -0.014(5)
C18 0.074(4) 0.074(4) 0.064(4) -0.012(3) -0.010(3) -0.010(3)
C19 0.048(3) 0.061(4) 0.056(4) 0.000(3) -0.002(3) -0.003(3)
C20 0.058(4) 0.056(4) 0.081(6) 0.005(4) -0.015(4) 0.017(3)
C21 0.045(4) 0.086(7) 0.078(6) -0.026(5) 0.005(4) 0.010(4)
C22 0.043(4) 0.087(7) 0.105(8) 0.045(6) 0.014(5) 0.010(5)
C23 0.052(4) 0.052(4) 0.100(7) -0.022(5) 0.000(4) -0.008(3)
C24 0.058(5) 0.126(9) 0.043(4) -0.013(4) -0.017(3) 0.027(5)
C25 0.104(8) 0.079(6) 0.212(13) 0.025(7) -0.021(8) 0.027(6)
C26 0.092(7) 0.207(13) 0.103(6) -0.080(8) 0.004(5) 0.035(7)
C27 0.072(6) 0.296(19) 0.219(14) 0.193(15) 0.051(8) 0.044(9)
C28 0.071(7) 0.103(9) 0.311(21) -0.113(11) 0.023(10) -0.009(6)
C29 0.111(9) 0.244(17) 0.066(6) -0.016(7) -0.038(6) 0.054(9)
S 0.1030(14) 0.0554(9) 0.0597(9) 0.0022(7) -0.0137(9) 0.0030(9)
F1 0.111(5) 0.174(6) 0.124(4) 0.014(4) -0.013(4) 0.043(5)
F2 0.199(7) 0.099(4) 0.141(5) -0.054(4) 0.008(5) 0.017(4)
F3 0.208(9) 0.150(5) 0.172(7) 0.005(5) 0.104(7) -0.038(6)
O1 0.183(8) 0.074(4) 0.101(4) 0.013(3) -0.062(5) 0.006(4)
O2 0.164(6) 0.068(3) 0.067(3) -0.020(3) -0.019(4) -0.004(4)
O3 0.098(4) 0.101(4) 0.102(4) 0.017(3) 0.005(3) -0.013(3)
C00 0.124(7) 0.081(5) 0.072(5) 0.003(4) 0.008(5) -0.010(5)

loop_
_atom_site_label
_atom_site_type_symbol
_atom_site_fract_x
_atom_site_fract_y
_atom_site_fract_z
_atom_site_U_iso_or_equiv
_atom_site_thermal_displace_type
_atom_site_occupancy
_atom_site_calc_flag
_atom_site_refinement_flags
Ru Ru -0.00032(3) 0.086754(14) 0.00239(2) 0.04232(12) Uani 1 d .
C1 C -0.2150(11) 0.1400(3) -0.0462(4) 0.044(2) Uani 1 d .
C2 C -0.2352(12) 0.0916(3) -0.0973(5) 0.045(2) Uani 1 d .
C3 C -0.2451(12) 0.0408(4) -0.0515(5) 0.052(2) Uani 1 d .
C4 C -0.2426(12) 0.0420(3) 0.0407(5) 0.054(2) Uani 1 d .
C5 C -0.2432(11) 0.0917(3) 0.0890(5) 0.052(2) Uani 1 d .
C6 C -0.2358(9) 0.1434(3) 0.0450(4) 0.0453(14) Uani 1 d .
C7 C -0.2751(8) 0.2045(2) 0.0597(4) 0.0482(12) Uani 1 d .
C8 C -0.3085(9) 0.2331(3) 0.1370(4) 0.064(2) Uani 1 d .
C9 C -0.3702(10) 0.2875(3) 0.1318(4) 0.071(2) Uani 1 d .
C10 C -0.3952(11) 0.3133(3) 0.0539(5) 0.075(2) Uani 1 d .
C11 C -0.3547(9) 0.2872(3) -0.0225(4) 0.062(2) Uani 1 d .
C12 C -0.2964(7) 0.2321(2) -0.0201(4) 0.0510(13) Uani 1 d .
C13 C -0.2187(9) 0.1942(3) -0.0918(4) 0.0465(14) Uani 1 d .
C14 C -0.2880(8) 0.1727(3) -0.1799(4) 0.0543(13) Uani 1 d .
C15 C -0.3382(10) 0.2023(3) -0.2532(4) 0.066(2) Uani 1 d .
C16 C -0.3720(12) 0.1730(4) -0.3286(4) 0.080(2) Uani 1 d .
C17 C -0.3483(12) 0.1160(4) -0.3341(5) 0.086(2) Uani 1 d .
C18 C -0.3012(10) 0.0845(3) -0.2601(4) 0.071(2) Uani 1 d .
C19 C -0.2700(9) 0.1138(3) -0.1832(4) 0.0548(15) Uani 1 d .
C20 C 0.2384(13) 0.0365(4) 0.0278(6) 0.065(2) Uani 1 d .
C21 C 0.2454(12) 0.0546(4) -0.0570(6) 0.070(3) Uani 1 d .
C22 C 0.2493(11) 0.1159(5) -0.0541(7) 0.078(3) Uani 1 d .
C23 C 0.2407(13) 0.1330(4) 0.0295(7) 0.068(2) Uani 1 d .
C24 C 0.2388(16) 0.0836(4) 0.0817(6) 0.076(3) Uani 1 d .
C25 C 0.2410(15) -0.0251(4) 0.0564(8) 0.132(4) Uani 1 d .
C26 C 0.2518(14) 0.0192(6) -0.1357(6) 0.134(5) Uani 1 d .
C27 C 0.2548(14) 0.1518(7) -0.1335(9) 0.195(9) Uani 1 d .
C28 C 0.2412(17) 0.1924(5) 0.0666(11) 0.162(8) Uani 1 d .
C29 C 0.2388(18) 0.0801(6) 0.1816(6) 0.141(6) Uani 1 d .
S S 0.7939(3) 0.11053(8) 0.34870(11) 0.0727(5) Uani 1 d .
F1 F 0.4984(9) 0.1682(3) 0.3244(4) 0.136(2) Uani 1 d .
F2 F 0.6427(11) 0.1901(3) 0.4369(4) 0.146(3) Uani 1 d .
F3 F 0.4920(12) 0.1153(3) 0.4329(5) 0.176(4) Uani 1 d .
O1 O 0.8761(13) 0.0933(2) 0.4265(4) 0.119(3) Uani 1 d .
O2 O 0.7175(10) 0.0654(2) 0.2984(3) 0.100(2) Uani 1 d .
O3 O 0.8868(9) 0.1524(2) 0.2991(4) 0.100(2) Uani 1 d .
C00 C 0.5973(15) 0.1487(4) 0.3863(6) 0.092(2) Uani 1 d .
H3 H -0.2278(12) 0.0058(4) -0.0814(5) 0.063 Uiso 1 d R
H4 H -0.2305(12) 0.0067(3) 0.0705(5) 0.065 Uiso 1 d R
H5 H -0.2267(11) 0.0902(3) 0.1505(5) 0.063 Uiso 1 d R
H8 H -0.2895(9) 0.2149(3) 0.1917(4) 0.077 Uiso 1 d R
H9 H -0.3968(10) 0.3078(3) 0.1839(4) 0.085 Uiso 1 d R
H10 H -0.4397(11) 0.3513(3) 0.0521(5) 0.089 Uiso 1 d R
H11 H -0.3681(9) 0.3067(3) -0.0765(4) 0.075 Uiso 1 d R
H13 H -0.1224(9) 0.2123(3) -0.1227(4) 0.056 Uiso 1 d R
H15 H -0.3479(10) 0.2426(3) -0.2510(4) 0.080 Uiso 1 d R
H16 H -0.4133(12) 0.1934(4) -0.3785(4) 0.096 Uiso 1 d R
H17 H -0.3645(12) 0.0971(4) -0.3884(5) 0.103 Uiso 1 d R
H18 H -0.2908(10) 0.0443(3) -0.2621(4) 0.085 Uiso 1 d R
H25A H 0.2386(15) -0.0511(4) 0.0089(8) 0.158 Uiso 1 d R
H25B H 0.1354(15) -0.0305(4) 0.0915(8) 0.158 Uiso 1 d R
H25C H 0.3478(15) -0.0315(4) 0.0906(8) 0.158 Uiso 1 d R
H26A H 0.2573(14) 0.0425(6) -0.1863(6) 0.161 Uiso 1 d R
H26B H 0.1452(14) -0.0039(6) -0.1382(6) 0.161 Uiso 1 d R
H26C H 0.3575(14) -0.0043(6) -0.1330(6) 0.161 Uiso 1 d R
H27A H 0.2589(14) 0.1301(7) -0.1858(9) 0.234 Uiso 1 d R
H27B H 0.3606(14) 0.1752(7) -0.1298(9) 0.234 Uiso 1 d R
H27C H 0.1482(14) 0.1750(7) -0.1338(9) 0.234 Uiso 1 d R
H28A H 0.2443(17) 0.2218(5) 0.0241(11) 0.194 Uiso 1 d R
H28B H 0.3441(17) 0.1959(5) 0.1043(11) 0.194 Uiso 1 d R
H28C H 0.1318(17) 0.1954(5) 0.0997(11) 0.194 Uiso 1 d R
H29A H 0.2364(18) 0.0416(6) 0.2006(6) 0.169 Uiso 1 d R
H29B H 0.1335(18) 0.0993(6) 0.2027(6) 0.169 Uiso 1 d R
H29C H 0.3459(18) 0.0981(6) 0.2034(6) 0.169 Uiso 1 d R

loop_
_atom_type_symbol
_atom_type_description
_atom_type_scat_dispersion_real
_atom_type_scat_dispersion_imag
_atom_type_scat_source
C C 0.0033 0.0016 'International Tables Vol C Tables 4.2.6.8 and 6.1.1.4'
H H 0.0000 0.0000 'International Tables Vol C Tables 4.2.6.8 and 6.1.1.4'
O O 0.0106 0.0060 'International Tables Vol C Tables 4.2.6.8 and 6.1.1.4'
F F 0.0171 0.0103 'International Tables Vol C Tables 4.2.6.8 and 6.1.1.4'
S S 0.1246 0.1234 'International Tables Vol C Tables 4.2.6.8 and 6.1.1.4'
Ru Ru -1.2594 0.8363 'International Tables Vol C Tables 4.2.6.8 and 6.1.1.4'

loop_
_geom_angle_atom_site_label_1
_geom_angle_atom_site_label_2
_geom_angle_atom_site_label_3
_geom_angle
_geom_angle_publ_flag
C23 Ru C24 38.9(4) no
C23 Ru C22 36.9(4) no
C24 Ru C22 62.7(4) no
C23 Ru C1 112.2(2) no
C24 Ru C1 145.1(3) no
C22 Ru C1 107.3(3) no
C23 Ru C20 64.5(4) no
C24 Ru C20 37.8(3) no
C22 Ru C20 63.5(3) no
C1 Ru C20 169.2(3) no
C23 Ru C4 152.7(3) no
C24 Ru C4 120.3(4) no
C22 Ru C4 167.5(4) no
C1 Ru C4 77.1(3) no
C20 Ru C4 110.6(3) no
C23 Ru C21 64.4(4) no
C24 Ru C21 62.9(4) no
C22 Ru C21 39.3(4) no
C1 Ru C21 132.1(3) no
C20 Ru C21 37.2(3) no
C4 Ru C21 129.3(3) no
C23 Ru C5 121.5(3) no
C24 Ru C5 108.4(3) no
C22 Ru C5 155.6(4) no
C1 Ru C5 65.9(2) no
C20 Ru C5 124.9(3) no
C4 Ru C5 36.9(3) no
C21 Ru C5 160.0(3) no
C23 Ru C3 169.7(4) no
C24 Ru C3 147.8(4) no
C22 Ru C3 133.3(4) no
C1 Ru C3 64.6(3) no
C20 Ru C3 116.7(3) no
C4 Ru C3 37.5(3) no
C21 Ru C3 109.9(3) no
C5 Ru C3 66.9(3) no
C23 Ru C6 105.9(3) no
C24 Ru C6 118.5(3) no
C22 Ru C6 125.2(4) no
C1 Ru C6 37.1(2) no
C20 Ru C6 152.6(3) no
C4 Ru C6 65.3(3) no
C21 Ru C6 163.8(3) no
C5 Ru C6 36.0(2) no
C3 Ru C6 77.6(3) no
C23 Ru C2 136.6(4) no
C24 Ru C2 173.1(4) no
C22 Ru C2 110.6(3) no
C1 Ru C2 36.3(2) no
C20 Ru C2 139.0(3) no
C4 Ru C2 65.8(3) no
C21 Ru C2 111.0(3) no
C5 Ru C2 78.4(3) no
C3 Ru C2 35.5(3) no
C6 Ru C2 66.3(2) no
C2 C1 C6 126.5(7) no
C2 C1 C13 116.4(6) no
C6 C1 C13 115.1(7) no
C2 C1 Ru 78.1(5) no
C6 C1 Ru 76.6(4) no
C13 C1 Ru 133.9(6) no
C3 C2 C1 115.1(7) no
C3 C2 C19 140.2(7) no
C1 C2 C19 103.6(6) no
C3 C2 Ru 70.2(5) no
C1 C2 Ru 65.6(5) no
C19 C2 Ru 139.1(6) no
C2 C3 C4 119.3(7) no
C2 C3 Ru 74.3(5) no
C4 C3 Ru 67.3(5) no
C5 C4 C3 123.4(7) no
C5 C4 Ru 74.7(5) no
C3 C4 Ru 75.2(5) no
C4 C5 C6 118.6(8) no
C4 C5 Ru 68.4(5) no
C6 C5 Ru 74.0(5) no
C5 C6 C1 115.8(7) no
C5 C6 C7 139.9(7) no
C1 C6 C7 103.2(6) no
C5 C6 Ru 70.0(5) no
C1 C6 Ru 66.3(4) no
C7 C6 Ru 139.3(5) no
C8 C7 C12 120.3(5) no
C8 C7 C6 129.5(6) no
C12 C7 C6 109.9(5) no
C9 C8 C7 117.8(6) no
C10 C9 C8 121.2(6) no
C9 C10 C11 122.0(7) no
C10 C11 C12 118.4(6) no
C11 C12 C7 120.1(6) no
C11 C12 C13 130.7(5) no
C7 C12 C13 108.6(5) no
C1 C13 C12 100.0(5) no
C1 C13 C14 98.1(5) no
C12 C13 C14 135.0(6) no
C15 C14 C19 120.1(6) no
C15 C14 C13 130.2(6) no
C19 C14 C13 109.2(5) no
C16 C15 C14 119.0(7) no
C17 C16 C15 121.9(6) no
C16 C17 C18 120.3(7) no
C19 C18 C17 117.9(7) no
C18 C19 C14 120.7(6) no
C18 C19 C2 128.8(6) no
C14 C19 C2 110.3(6) no
C21 C20 C24 108.6(8) no
C21 C20 C25 124.9(9) no
C24 C20 C25 126.5(10) no
C21 C20 Ru 71.8(5) no
C24 C20 Ru 70.5(6) no
C25 C20 Ru 126.2(7) no
C20 C21 C22 106.4(7) no
C20 C21 C26 127.3(10) no
C22 C21 C26 126.3(9) no
C20 C21 Ru 71.0(5) no
C22 C21 Ru 69.7(4) no
C26 C21 Ru 125.2(7) no
C23 C22 C21 109.2(7) no
C23 C22 C27 127.8(12) no
C21 C22 C27 123.0(11) no
C23 C22 Ru 70.6(5) no
C21 C22 Ru 71.0(5) no
C27 C22 Ru 122.8(6) no
C22 C23 C24 107.1(7) no
C22 C23 C28 129.6(11) no
C24 C23 C28 123.3(11) no
C22 C23 Ru 72.5(5) no
C24 C23 Ru 71.2(6) no
C28 C23 Ru 123.6(7) no
C20 C24 C23 108.7(9) no
C20 C24 C29 123.6(9) no
C23 C24 C29 127.7(9) no
C20 C24 Ru 71.7(6) no
C23 C24 Ru 69.9(6) no
C29 C24 Ru 124.8(9) no
F1 C00 F2 108.6(9) no
F1 C00 F3 106.8(10) no
F2 C00 F3 106.0(8) no
F1 C00 S 113.2(6) no
F2 C00 S 111.6(8) no
F3 C00 S 110.3(7) no
O1 S O3 117.0(5) no
O1 S O2 114.4(4) no
O3 S O2 114.5(4) no
O1 S C00 102.4(5) no
O3 S C00 102.1(4) no
O2 S C00 103.6(5) no

loop_
_geom_bond_atom_site_label_1
_geom_bond_atom_site_label_2
_geom_bond_distance
_geom_bond_publ_flag
Ru C1 2.159(8) no
Ru C2 2.320(9) no
Ru C3 2.267(8) no
Ru C4 2.164(9) no
Ru C5 2.244(8) no
Ru C6 2.295(7) no
Ru C20 2.162(9) no
Ru C21 2.174(8) no
Ru C22 2.155(8) no
Ru C23 2.131(9) no
Ru C24 2.147(11) no
C1 C2 1.403(10) no
C1 C6 1.423(9) no
C1 C13 1.469(10) no
C2 C3 1.400(10) no
C2 C19 1.453(11) no
C3 C4 1.428(11) no
C4 C5 1.398(10) no
C5 C6 1.404(9) no
C6 C7 1.498(9) no
C7 C8 1.398(8) no
C7 C12 1.407(8) no
C8 C9 1.372(10) no
C9 C10 1.366(10) no
C10 C11 1.371(9) no
C11 C12 1.377(9) no
C12 C13 1.542(9) no
C13 C14 1.542(8) no
C14 C15 1.383(8) no
C14 C19 1.405(9) no
C15 C16 1.381(10) no
C16 C17 1.368(12) no
C17 C18 1.410(11) no
C18 C19 1.397(9) no
C20 C21 1.383(13) no
C20 C24 1.394(13) no
C20 C25 1.528(12) no
C21 C22 1.46(2) no
C21 C26 1.480(12) no
C22 C23 1.358(14) no
C22 C27 1.497(12) no
C23 C24 1.425(13) no
C23 C28 1.523(13) no
C24 C29 1.548(14) no
C00 F1 1.290(11) no
C00 F2 1.301(10) no
C00 F3 1.326(11) no
C00 S 1.807(10) no
S O1 1.408(6) no
S O3 1.433(6) no
S O2 1.439(6) no
